data_9001068
loop_
_publ_author_name
'Miyake, M.'
'Nakamura, H.'
'Kojima, H.'
'Marumo, F.'

_publ_section_title
;
 Cation ordering in Co-Mg olivine solid-solution series
 Sample: Co18
;
_journal_name_full 'American Mineralogist'
_journal_page_first 594
_journal_page_last 598
_journal_volume 72
_journal_year 1987
_chemical_formula_sum 'Co1.735 Mg0.265 O4 Si'
_chemical_name_mineral Olivine
_space_group_IT_number 62
_symmetry_space_group_name_Hall '-P 2c 2ab'
_symmetry_space_group_name_H-M 'P b n m'
_cell_angle_alpha 90
_cell_angle_beta 90
_cell_angle_gamma 90
_cell_length_a 4.780
_cell_length_b 10.290
_cell_length_c 5.997
_cell_formula_units_Z 4
_cell_volume 294.970
_database_code_amcsd 0001090
_exptl_crystal_density_diffrn 4.521
_cod_original_formula_sum '(Co1.735 Mg.265) Si O4'
_cod_database_code 9001068

loop_
_space_group_symop_operation_xyz
x,y,z
x,y,1/2-z
-x,-y,1/2+z
1/2+x,1/2-y,1/2+z
1/2-x,1/2+y,1/2-z
1/2-x,1/2+y,z
1/2+x,1/2-y,-z
-x,-y,-z

loop_
_atom_site_aniso_label
_atom_site_aniso_U_11
_atom_site_aniso_U_22
_atom_site_aniso_U_33
_atom_site_aniso_U_12
_atom_site_aniso_U_13
_atom_site_aniso_U_23
Co1 0.00360 0.00760 0.00720 -0.00010 -0.00060 -0.00110
Mg1 0.00360 0.00760 0.00720 -0.00010 -0.00060 -0.00110
Co2 0.00500 0.00600 0.00810 -0.00010 0.00000 0.00000
Mg2 0.00500 0.00600 0.00810 -0.00010 0.00000 0.00000
Si 0.00270 0.00580 0.00720 0.00020 0.00000 0.00000
O1 0.00370 0.00960 0.00880 -0.00030 0.00000 0.00000
O2 0.00530 0.00560 0.01040 0.00030 0.00000 0.00000
O3 0.00690 0.00880 0.00800 0.00040 -0.00050 0.00150

loop_
_atom_site_label
_atom_site_fract_x
_atom_site_fract_y
_atom_site_fract_z
_atom_site_occupancy
Co1 0.00000 0.00000 0.00000 0.92800
Mg1 0.00000 0.00000 0.00000 0.07200
Co2 0.99110 0.27650 0.25000 0.80700
Mg2 0.99110 0.27650 0.25000 0.19300
Si 0.42770 0.09480 0.25000 1.00000
O1 0.76650 0.09210 0.25000 1.00000
O2 0.21540 0.44830 0.25000 1.00000
O3 0.28160 0.16410 0.03370 1.00000

loop_
_cod_related_entry_id
_cod_related_entry_database
_cod_related_entry_code
1 AMCSD 0001090
